data_1526681
loop_
_publ_author_name
'Staehler, O.'
'Preetz, W.'

_publ_section_title
;
 Darstellung, Kristallstruktur, Schwingungsspektren und
 Normalkoordinatenanalyse von (Co (N H3)6) (Os (S C N)6)
;
_journal_name_full 'Zeitschrift fuer Anorganische und Allgemeine Chemie'
_journal_page_first 2077
_journal_page_last 2080
_journal_volume 626
_journal_year 2000
_chemical_formula_sum 'C6 H18 Co N12 Os S6'
_chemical_name_systematic '(Co (N H3)6) (Os (S C N)6)'
_space_group_IT_number 148
_symmetry_space_group_name_Hall '-R 3'
_symmetry_space_group_name_H-M 'R -3 :H'
_cell_angle_alpha 90
_cell_angle_beta 90
_cell_angle_gamma 120
_cell_formula_units_Z 3
_cell_length_a 12.368
_cell_length_b 12.368
_cell_length_c 11.83
_cell_volume 1567.164
_citation_journal_id_ASTM ZAACAB
_cod_data_source_file Staehler_ZAACAB_2000_770.cif
_cod_data_source_block C6H18Co1N12Os1S6
_cod_original_formula_sum 'C6 H18 Co1 N12 Os1 S6'
_cod_database_code 1526681

loop_
_symmetry_equiv_pos_as_xyz
x,y,z
-y,x-y,z
-x+y,-x,z
-x,-y,-z
y,-x+y,-z
x-y,x,-z
x+2/3,y+1/3,z+1/3
-y+2/3,x-y+1/3,z+1/3
-x+y+2/3,-x+1/3,z+1/3
-x+2/3,-y+1/3,-z+1/3
y+2/3,-x+y+1/3,-z+1/3
x-y+2/3,x+1/3,-z+1/3
x+1/3,y+2/3,z+2/3
-y+1/3,x-y+2/3,z+2/3
-x+y+1/3,-x+2/3,z+2/3
-x+1/3,-y+2/3,-z+2/3
y+1/3,-x+y+2/3,-z+2/3
x-y+1/3,x+2/3,-z+2/3

loop_
_atom_site_label
_atom_site_type_symbol
_atom_site_fract_x
_atom_site_fract_y
_atom_site_fract_z
_atom_site_occupancy
_atom_site_U_iso_or_equiv
N2 N-3 0.8794 0.8633 0.5949 1 0.0
C1 C+4 0.7487 0.009 0.913 1 0.0
S1 S-2 0.8302 -0.0588 0.872 1 0.0
Os1 Os+3 0 0 0 1 0.0
H3 H+1 0.9066 0.8191 0.6354 1 0.0
Co1 Co+3 0 0 0.5 1 0.0
H2 H+1 0.8388 0.8738 0.6318 1 0.0
N1 N-3 0.6874 0.0514 0.938 1 0.0
H1 H+1 0.8244 0.813 0.5549 1 0.0
